data_8103862
loop_
_publ_author_name
'Locock, A.J.'
'Burns, P.C.'

_publ_section_title
;
 Revised Tl(I)-O bond valence parameters and the structures of thallous
 dichromae and thallous uranyl phosphate hydrate
;
_journal_name_full 'Zeitschrift fuer Kristallographie (149,1979-)'
_journal_page_first 259
_journal_page_last 266
_journal_volume 219
_journal_year 2004
_chemical_formula_sum 'Cr2 O7 Tl2'
_chemical_name_systematic 'Tl2 (Cr2 O7)'
_space_group_IT_number 2
_symmetry_space_group_name_Hall '-P 1'
_symmetry_space_group_name_H-M 'P -1'
_cell_angle_alpha 109.941
_cell_angle_beta 90.458
_cell_angle_gamma 108.067
_cell_formula_units_Z 2
_cell_length_a 7.315
_cell_length_b 7.4006
_cell_length_c 7.6673
_cell_volume 367.930
_citation_journal_id_ASTM ZEKRDZ
_cod_data_source_file Locock_ZEKRDZ_2004_1537.cif
_cod_data_source_block Cr2O7Tl2
_cod_original_cell_volume 367.9303
_cod_database_code 8103862

loop_
_symmetry_equiv_pos_as_xyz
x,y,z
-x,-y,-z

loop_
_atom_site_label
_atom_site_type_symbol
_atom_site_fract_x
_atom_site_fract_y
_atom_site_fract_z
_atom_site_occupancy
_atom_site_U_iso_or_equiv
O7 O-2 0.5291 1.0848 0.3468 1 0.0
O3 O-2 0.0386 0.3378 0.0947 1 0.0
O4 O-2 0.3664 0.6719 0.1439 1 0.0
Tl1 Tl+1 0.11786 0.01267 0.25387 1 0.0
O6 O-2 0.6787 0.926 0.0488 1 0.0
Cr2 Cr+6 0.2014 0.52516 0.2507 1 0.0
O5 O-2 0.0913 0.6641 0.3917 1 0.0
O1 O-2 0.315 0.4361 0.3683 1 0.0
O2 O-2 0.7387 0.8497 0.3507 1 0.0
Tl2 Tl+1 0.69202 0.41722 0.25 1 0.0
Cr1 Cr+6 0.58414 0.8885 0.2288 1 0.0
